data_4317640
loop_
_publ_author_name
'Wolfdieter A. Schenk'
'Katja Nielsen'
'Nicolai I. Burzlaff'
'Michael Hagel'

_publ_contact_author
;
              Prof. Dr. Wolfdieter A. Schenk
              Institut f\"ur Anorganische Chemie
              Universit\"at W\"urzburg
              Am Hubland
              D-97074 W\"urzburg
              Germany
;
_publ_contact_author_email wolfdieter.schenk@mail.uni-wuerzburg.de
_publ_contact_author_fax '+49 931 8884605'
_publ_contact_author_phone '+49 931 8885259'
_publ_section_title
;
 Molybdenum and Tungsten Complexes of Sulfene (Thioformaldehyde
 S,S-Dioxide)1
;
_journal_name_full 'Inorganic Chemistry'
_journal_page_first 1079
_journal_page_last 1085
_journal_paper_doi 10.1021/ic010963e
_journal_volume 41
_journal_year 2002
_chemical_formula_sum 'C29 H24 O5 P2 S W'
_chemical_formula_weight 730.33
_chemical_name_common '[W(dppm)(CO)3(SO2CH2)]'
_chemical_name_systematic
;
  ?
;
_space_group_IT_number 14
_symmetry_cell_setting monoclinic
_symmetry_space_group_name_Hall '-P 2yn'
_symmetry_space_group_name_H-M 'P 1 21/n 1'
_atom_sites_solution_hydrogens geom
_atom_sites_solution_primary direct
_atom_sites_solution_secondary difmap
_audit_creation_method SHELXL-97
_cell_angle_alpha 90.00
_cell_angle_beta 95.58(3)
_cell_angle_gamma 90.00
_cell_formula_units_Z 4
_cell_length_a 11.719(2)
_cell_length_b 17.392(4)
_cell_length_c 13.441(3)
_cell_measurement_reflns_used 25
_cell_measurement_temperature 193(2)
_cell_measurement_theta_max 15
_cell_measurement_theta_min 10
_cell_volume 2726.5(10)
_computing_cell_refinement 'SDP (ENRAF NONIUS)'
_computing_data_collection 'ENRAF NONIUS CAD4'
_computing_data_reduction 'SDP (ENRAF NONIUS)'
_computing_structure_refinement 'SHELXL-97 (Sheldrick, 1997)'
_computing_structure_solution 'SHELXS-97 (Sheldrick, 1990)'
_diffrn_ambient_temperature 193(2)
_diffrn_measured_fraction_theta_full 0.997
_diffrn_measured_fraction_theta_max 0.997
_diffrn_measurement_device_type 'ENRAF-NONIUS CAD4'
_diffrn_measurement_method Omega-Theta-scans
_diffrn_radiation_monochromator graphite
_diffrn_radiation_source 'fine-focus sealed tube'
_diffrn_radiation_type MoK\a
_diffrn_radiation_wavelength 0.71073
_diffrn_reflns_av_R_equivalents 0.0000
_diffrn_reflns_av_sigmaI/netI 0.0584
_diffrn_reflns_limit_h_max 13
_diffrn_reflns_limit_h_min -13
_diffrn_reflns_limit_k_max 19
_diffrn_reflns_limit_k_min 0
_diffrn_reflns_limit_l_max 15
_diffrn_reflns_limit_l_min 0
_diffrn_reflns_number 4274
_diffrn_reflns_theta_full 24.00
_diffrn_reflns_theta_max 24.00
_diffrn_reflns_theta_min 2.10
_diffrn_standards_decay_% -8.9
_diffrn_standards_interval_time 3600
_diffrn_standards_number 2
_exptl_absorpt_coefficient_mu 4.469
_exptl_absorpt_correction_T_max 0.5085
_exptl_absorpt_correction_T_min 0.4012
_exptl_absorpt_correction_type psi-scan
_exptl_crystal_colour yellow
_exptl_crystal_density_diffrn 1.779
_exptl_crystal_density_method 'not measured'
_exptl_crystal_description prism
_exptl_crystal_F_000 1432
_exptl_crystal_size_max 0.25
_exptl_crystal_size_mid 0.20
_exptl_crystal_size_min 0.17
_refine_diff_density_max 2.357
_refine_diff_density_min -2.995
_refine_diff_density_rms 0.229
_refine_ls_extinction_coef 0.0008(2)
_refine_ls_extinction_expression Fc^*^=kFc[1+0.001xFc^2^\l^3^/sin(2\q)]^-1/4^
_refine_ls_extinction_method SHELXL
_refine_ls_goodness_of_fit_ref 1.077
_refine_ls_hydrogen_treatment mixed
_refine_ls_matrix_type full
_refine_ls_number_parameters 344
_refine_ls_number_reflns 4274
_refine_ls_number_restraints 0
_refine_ls_restrained_S_all 1.077
_refine_ls_R_factor_all 0.0749
_refine_ls_R_factor_gt 0.0519
_refine_ls_shift/su_max 0.000
_refine_ls_shift/su_mean 0.000
_refine_ls_structure_factor_coef Fsqd
_refine_ls_weighting_details 'calc w=1/[\s^2^(Fo^2^)+(0.0754P)^2^+29.1872P] where P=(Fo^2^+2Fc^2^)/3'
_refine_ls_weighting_scheme calc
_refine_ls_wR_factor_gt 0.1367
_refine_ls_wR_factor_ref 0.1504
_reflns_number_gt 3271
_reflns_number_total 4274
_reflns_threshold_expression >2sigma(I)
_cod_data_source_file ic010963e_3.cif
_cod_data_source_block Nielsen-1-10a
_cod_original_cell_volume 2726.6(9)
_cod_database_code 4317640

loop_
_symmetry_equiv_pos_as_xyz
'x, y, z'
'-x+1/2, y+1/2, -z+1/2'
'-x, -y, -z'
'x-1/2, -y-1/2, z-1/2'

loop_
_atom_site_label
_atom_site_type_symbol
_atom_site_fract_x
_atom_site_fract_y
_atom_site_fract_z
_atom_site_U_iso_or_equiv
_atom_site_adp_type
_atom_site_occupancy
_atom_site_symmetry_multiplicity
_atom_site_calc_flag
_atom_site_refinement_flags
_atom_site_disorder_assembly
_atom_site_disorder_group
W1 W 0.51592(4) 0.20030(3) 0.41621(3) 0.0196(2) Uani 1 1 d . . .
S1 S 0.7132(3) 0.21375(19) 0.4651(2) 0.0274(7) Uani 1 1 d . . .
P1 P 0.3325(3) 0.18848(17) 0.3072(2) 0.0204(7) Uani 1 1 d . . .
P2 P 0.5426(3) 0.22402(17) 0.2366(2) 0.0201(7) Uani 1 1 d . . .
O1 O 0.5046(8) 0.3786(5) 0.4554(7) 0.039(2) Uani 1 1 d . . .
O2 O 0.3578(9) 0.1765(6) 0.5934(7) 0.049(3) Uani 1 1 d . . .
O3 O 0.5667(9) 0.0225(6) 0.3937(8) 0.051(3) Uani 1 1 d . . .
O4 O 0.7928(7) 0.1534(6) 0.4478(7) 0.046(3) Uani 1 1 d . . .
O5 O 0.7678(7) 0.2917(5) 0.4726(6) 0.036(2) Uani 1 1 d . . .
C1 C 0.5055(11) 0.3140(7) 0.4396(9) 0.025(3) Uani 1 1 d . . .
C2 C 0.4118(12) 0.1826(7) 0.5297(10) 0.034(3) Uani 1 1 d . . .
C3 C 0.5459(11) 0.0874(8) 0.4004(9) 0.032(3) Uani 1 1 d . . .
C4 C 0.3879(10) 0.2204(8) 0.1935(9) 0.029(3) Uani 1 1 d . . .
H4A H 0.3577 0.2716 0.1722 0.035 Uiso 1 1 calc R . .
H4B H 0.3714 0.1831 0.1383 0.035 Uiso 1 1 calc R . .
C5 C 0.6353(11) 0.1949(9) 0.5644(9) 0.037(3) Uani 1 1 d . . .
H5A H 0.6282 0.2374 0.6125 0.044 Uiso 1 1 calc R . .
H5B H 0.6463 0.1438 0.5963 0.044 Uiso 1 1 calc R . .
C11 C 0.2624(10) 0.0966(7) 0.2814(9) 0.025(3) Uani 1 1 d . . .
C12 C 0.1974(12) 0.0847(7) 0.1909(9) 0.032(3) Uani 1 1 d . . .
H12 H 0.2031 0.1196 0.1373 0.039 Uiso 1 1 calc R . .
C13 C 0.1240(11) 0.0223(7) 0.1784(10) 0.032(3) Uani 1 1 d . . .
H13 H 0.0824 0.0131 0.1153 0.038 Uiso 1 1 calc R . .
C14 C 0.1115(11) -0.0267(7) 0.2578(10) 0.031(3) Uani 1 1 d . . .
H14 H 0.0563 -0.0668 0.2507 0.037 Uiso 1 1 calc R . .
C15 C 0.1788(11) -0.0176(7) 0.3475(9) 0.032(3) Uani 1 1 d . . .
H15 H 0.1744 -0.0534 0.4004 0.039 Uiso 1 1 calc R . .
C16 C 0.2536(10) 0.0456(7) 0.3588(9) 0.026(3) Uani 1 1 d . . .
H16 H 0.2988 0.0532 0.4206 0.031 Uiso 1 1 calc R . .
C21 C 0.2071(10) 0.2502(7) 0.3236(8) 0.020(3) Uani 1 1 d . . .
C22 C 0.1005(11) 0.2193(8) 0.3347(11) 0.039(3) Uani 1 1 d . . .
H22 H 0.0909 0.1652 0.3378 0.047 Uiso 1 1 calc R . .
C23 C 0.0089(13) 0.2670(11) 0.3412(12) 0.052(4) Uani 1 1 d . . .
H23 H -0.0648 0.2463 0.3484 0.062 Uiso 1 1 calc R . .
C24 C 0.0243(13) 0.3459(10) 0.3372(12) 0.051(4) Uani 1 1 d . . .
H24 H -0.0399 0.3788 0.3406 0.061 Uiso 1 1 calc R . .
C25 C 0.1277(12) 0.3766(8) 0.3287(12) 0.046(4) Uani 1 1 d . . .
H25 H 0.1366 0.4309 0.3266 0.055 Uiso 1 1 calc R . .
C26 C 0.2220(13) 0.3286(8) 0.3228(11) 0.039(3) Uani 1 1 d . . .
H26 H 0.2960 0.3498 0.3183 0.046 Uiso 1 1 calc R . .
C31 C 0.5916(10) 0.3153(7) 0.1887(9) 0.025(3) Uani 1 1 d . . .
C32 C 0.5478(10) 0.3389(7) 0.0939(9) 0.026(3) Uani 1 1 d . . .
H32 H 0.4961 0.3068 0.0540 0.031 Uiso 1 1 calc R . .
C33 C 0.5793(11) 0.4080(8) 0.0587(9) 0.033(3) Uani 1 1 d . . .
H33 H 0.5501 0.4237 -0.0066 0.039 Uiso 1 1 calc R . .
C34 C 0.6526(12) 0.4557(7) 0.1157(9) 0.033(3) Uani 1 1 d . . .
H34 H 0.6725 0.5044 0.0905 0.040 Uiso 1 1 calc R . .
C35 C 0.6975(12) 0.4326(8) 0.2101(10) 0.037(3) Uani 1 1 d . . .
H35 H 0.7494 0.4649 0.2493 0.044 Uiso 1 1 calc R . .
C36 C 0.6663(11) 0.3619(7) 0.2472(8) 0.027(3) Uani 1 1 d . . .
H36 H 0.6960 0.3458 0.3122 0.032 Uiso 1 1 calc R . .
C41 C 0.6203(11) 0.1527(7) 0.1696(9) 0.026(3) Uani 1 1 d . . .
C42 C 0.7364(14) 0.1609(9) 0.1691(13) 0.055(5) Uani 1 1 d . . .
H42 H 0.7730 0.2041 0.2016 0.067 Uiso 1 1 calc R . .
C43 C 0.8017(17) 0.1085(11) 0.1230(15) 0.072(6) Uani 1 1 d . . .
H43 H 0.8823 0.1150 0.1243 0.086 Uiso 1 1 calc R . .
C44 C 0.748(2) 0.0465(11) 0.0748(12) 0.066(6) Uani 1 1 d . . .
H44 H 0.7914 0.0111 0.0401 0.079 Uiso 1 1 calc R . .
C45 C 0.6339(19) 0.0355(11) 0.0765(13) 0.069(6) Uani 1 1 d . . .
H45 H 0.5982 -0.0087 0.0457 0.082 Uiso 1 1 calc R . .
C46 C 0.5691(15) 0.0886(9) 0.1231(11) 0.051(4) Uani 1 1 d . . .
H46 H 0.4888 0.0811 0.1232 0.061 Uiso 1 1 calc R . .

loop_
_atom_site_aniso_label
_atom_site_aniso_U_11
_atom_site_aniso_U_22
_atom_site_aniso_U_33
_atom_site_aniso_U_23
_atom_site_aniso_U_13
_atom_site_aniso_U_12
W1 0.0226(3) 0.0247(3) 0.0112(3) 0.0023(2) 0.00078(17) -0.0006(2)
S1 0.0265(16) 0.0401(19) 0.0164(14) 0.0091(13) 0.0054(12) 0.0047(14)
P1 0.0240(16) 0.0227(16) 0.0152(14) 0.0027(12) 0.0054(12) -0.0015(13)
P2 0.0230(15) 0.0243(16) 0.0131(14) 0.0025(12) 0.0025(12) -0.0018(13)
O1 0.055(6) 0.031(6) 0.033(5) -0.008(4) 0.011(5) 0.004(5)
O2 0.051(6) 0.071(8) 0.030(5) -0.006(5) 0.029(5) -0.008(5)
O3 0.053(7) 0.035(6) 0.068(7) 0.008(5) 0.013(6) 0.010(5)
O4 0.020(5) 0.073(7) 0.047(6) -0.003(5) 0.012(4) -0.001(5)
O5 0.030(5) 0.051(6) 0.025(5) 0.001(4) -0.011(4) -0.020(5)
C1 0.034(7) 0.023(7) 0.021(6) -0.001(5) 0.009(5) 0.008(5)
C2 0.047(8) 0.030(7) 0.024(7) 0.000(6) 0.004(6) -0.004(6)
C3 0.034(7) 0.033(8) 0.031(7) 0.005(6) 0.011(6) 0.019(6)
C4 0.030(7) 0.037(8) 0.017(6) 0.008(5) -0.014(5) -0.003(6)
C5 0.040(8) 0.054(9) 0.016(6) 0.000(6) 0.006(6) -0.005(7)
C11 0.024(6) 0.028(7) 0.024(6) -0.001(5) 0.001(5) 0.005(5)
C12 0.049(8) 0.028(7) 0.018(6) -0.002(5) -0.006(6) 0.001(6)
C13 0.029(7) 0.033(7) 0.032(7) -0.005(6) -0.006(6) -0.017(6)
C14 0.032(7) 0.025(7) 0.038(8) -0.001(6) 0.011(6) -0.006(6)
C15 0.046(8) 0.024(7) 0.026(7) 0.006(6) 0.002(6) 0.001(6)
C16 0.029(7) 0.027(7) 0.020(6) 0.002(5) -0.001(5) -0.004(5)
C21 0.026(7) 0.023(6) 0.008(5) 0.002(5) -0.006(5) -0.002(5)
C22 0.030(8) 0.042(8) 0.048(9) 0.003(7) 0.017(6) -0.001(6)
C23 0.033(8) 0.077(12) 0.048(10) -0.006(9) 0.014(7) 0.003(8)
C24 0.040(9) 0.065(12) 0.049(10) -0.011(8) 0.011(7) 0.018(8)
C25 0.041(9) 0.033(8) 0.065(10) -0.020(7) 0.004(8) 0.012(7)
C26 0.043(9) 0.031(7) 0.043(8) -0.006(6) 0.008(7) -0.005(6)
C31 0.029(7) 0.025(7) 0.022(6) 0.001(5) 0.005(5) -0.002(5)
C32 0.024(7) 0.032(7) 0.022(6) 0.003(6) -0.002(5) 0.000(6)
C33 0.047(8) 0.034(7) 0.017(6) 0.001(6) 0.004(6) -0.007(7)
C34 0.046(8) 0.028(7) 0.029(7) 0.011(6) 0.017(6) -0.001(6)
C35 0.035(8) 0.038(8) 0.038(8) -0.014(7) 0.005(6) -0.012(6)
C36 0.035(7) 0.035(7) 0.010(6) 0.005(5) 0.001(5) 0.001(6)
C41 0.038(8) 0.025(7) 0.017(6) 0.003(5) 0.006(5) 0.005(6)
C42 0.043(9) 0.045(9) 0.083(13) -0.018(9) 0.027(9) 0.018(8)
C43 0.069(12) 0.064(13) 0.089(14) 0.011(11) 0.043(11) 0.028(11)
C44 0.108(17) 0.063(12) 0.032(9) 0.010(9) 0.034(10) 0.032(12)
C45 0.102(16) 0.053(11) 0.048(11) -0.018(9) -0.007(10) 0.027(11)
C46 0.069(11) 0.043(9) 0.040(9) -0.018(7) 0.001(8) 0.009(8)

loop_
_atom_type_symbol
_atom_type_description
_atom_type_scat_dispersion_real
_atom_type_scat_dispersion_imag
_atom_type_scat_source
C C 0.0033 0.0016 'International Tables Vol C Tables 4.2.6.8 and 6.1.1.4'
H H 0.0000 0.0000 'International Tables Vol C Tables 4.2.6.8 and 6.1.1.4'
O O 0.0106 0.0060 'International Tables Vol C Tables 4.2.6.8 and 6.1.1.4'
P P 0.1023 0.0942 'International Tables Vol C Tables 4.2.6.8 and 6.1.1.4'
S S 0.1246 0.1234 'International Tables Vol C Tables 4.2.6.8 and 6.1.1.4'
W W -0.8490 6.8722 'International Tables Vol C Tables 4.2.6.8 and 6.1.1.4'

loop_
_geom_angle_atom_site_label_1
_geom_angle_atom_site_label_2
_geom_angle_atom_site_label_3
_geom_angle
_geom_angle_site_symmetry_1
_geom_angle_site_symmetry_3
_geom_angle_publ_flag
C1 W1 C3 173.1(5) . . ?
C1 W1 C2 89.0(5) . . ?
C3 W1 C2 93.1(5) . . ?
C1 W1 C5 86.9(5) . . ?
C3 W1 C5 87.4(5) . . ?
C2 W1 C5 73.2(5) . . ?
C1 W1 S1 86.1(4) . . ?
C3 W1 S1 87.1(4) . . ?
C2 W1 S1 116.3(4) . . ?
C5 W1 S1 43.2(3) . . ?
C1 W1 P1 96.4(4) . . ?
C3 W1 P1 90.4(4) . . ?
C2 W1 P1 83.3(4) . . ?
C5 W1 P1 156.2(3) . . ?
S1 W1 P1 160.28(10) . . ?
C1 W1 P2 90.2(3) . . ?
C3 W1 P2 91.1(4) . . ?
C2 W1 P2 151.1(4) . . ?
C5 W1 P2 135.6(3) . . ?
S1 W1 P2 92.38(10) . . ?
P1 W1 P2 68.10(10) . . ?
O4 S1 O5 113.1(6) . . ?
O4 S1 C5 112.9(7) . . ?
O5 S1 C5 112.0(6) . . ?
O4 S1 W1 121.1(4) . . ?
O5 S1 W1 120.7(4) . . ?
C5 S1 W1 67.4(4) . . ?
C4 P1 C11 107.6(6) . . ?
C4 P1 C21 106.2(5) . . ?
C11 P1 C21 100.6(5) . . ?
C4 P1 W1 96.4(4) . . ?
C11 P1 W1 122.3(4) . . ?
C21 P1 W1 122.2(4) . . ?
C31 P2 C41 103.1(5) . . ?
C31 P2 C4 104.6(6) . . ?
C41 P2 C4 110.0(6) . . ?
C31 P2 W1 123.9(4) . . ?
C41 P2 W1 118.6(4) . . ?
C4 P2 W1 95.0(4) . . ?
O1 C1 W1 176.8(12) . . ?
O2 C2 W1 176.2(12) . . ?
O3 C3 W1 177.5(13) . . ?
P1 C4 P2 99.6(5) . . ?
S1 C5 W1 69.4(4) . . ?
C16 C11 C12 119.4(12) . . ?
C16 C11 P1 119.3(9) . . ?
C12 C11 P1 119.9(10) . . ?
C13 C12 C11 120.4(12) . . ?
C12 C13 C14 120.0(12) . . ?
C15 C14 C13 120.5(12) . . ?
C14 C15 C16 118.7(11) . . ?
C11 C16 C15 120.9(11) . . ?
C26 C21 C22 120.2(12) . . ?
C26 C21 P1 118.1(10) . . ?
C22 C21 P1 121.6(9) . . ?
C23 C22 C21 119.7(14) . . ?
C22 C23 C24 119.5(15) . . ?
C25 C24 C23 121.4(14) . . ?
C24 C25 C26 119.6(14) . . ?
C21 C26 C25 119.5(14) . . ?
C36 C31 C32 120.4(11) . . ?
C36 C31 P2 120.9(9) . . ?
C32 C31 P2 118.7(9) . . ?
C33 C32 C31 119.6(12) . . ?
C32 C33 C34 121.1(12) . . ?
C33 C34 C35 119.8(12) . . ?
C34 C35 C36 119.8(12) . . ?
C31 C36 C35 119.3(11) . . ?
C42 C41 C46 118.0(13) . . ?
C42 C41 P2 118.3(11) . . ?
C46 C41 P2 123.6(11) . . ?
C41 C42 C43 122.0(17) . . ?
C42 C43 C44 118.8(18) . . ?
C45 C44 C43 120.6(17) . . ?
C44 C45 C46 120.0(18) . . ?
C45 C46 C41 120.5(17) . . ?

loop_
_geom_bond_atom_site_label_1
_geom_bond_atom_site_label_2
_geom_bond_distance
_geom_bond_site_symmetry_2
_geom_bond_publ_flag
W1 C1 2.008(12) . ?
W1 C3 2.010(13) . ?
W1 C2 2.067(14) . ?
W1 C5 2.322(13) . ?
W1 S1 2.353(3) . ?
W1 P1 2.490(3) . ?
W1 P2 2.498(3) . ?
S1 O4 1.438(10) . ?
S1 O5 1.499(9) . ?
S1 C5 1.721(12) . ?
P1 C4 1.806(12) . ?
P1 C11 1.814(13) . ?
P1 C21 1.850(12) . ?
P2 C31 1.826(12) . ?
P2 C41 1.828(12) . ?
P2 C4 1.850(12) . ?
O1 C1 1.143(14) . ?
O2 C2 1.118(16) . ?
O3 C3 1.160(16) . ?
C11 C16 1.379(17) . ?
C11 C12 1.387(16) . ?
C12 C13 1.385(17) . ?
C13 C14 1.385(18) . ?
C14 C15 1.384(18) . ?
C15 C16 1.404(17) . ?
C21 C26 1.374(18) . ?
C21 C22 1.381(17) . ?
C22 C23 1.37(2) . ?
C23 C24 1.38(2) . ?
C24 C25 1.34(2) . ?
C25 C26 1.394(19) . ?
C31 C36 1.381(17) . ?
C31 C32 1.389(17) . ?
C32 C33 1.356(18) . ?
C33 C34 1.374(18) . ?
C34 C35 1.385(18) . ?
C35 C36 1.388(18) . ?
C41 C42 1.37(2) . ?
C41 C46 1.39(2) . ?
C42 C43 1.37(2) . ?
C43 C44 1.38(3) . ?
C44 C45 1.35(3) . ?
C45 C46 1.38(2) . ?

loop_
_geom_torsion_atom_site_label_1
_geom_torsion_atom_site_label_2
_geom_torsion_atom_site_label_3
_geom_torsion_atom_site_label_4
_geom_torsion
_geom_torsion_site_symmetry_1
_geom_torsion_site_symmetry_2
_geom_torsion_site_symmetry_3
_geom_torsion_site_symmetry_4
_geom_torsion_publ_flag
C1 W1 S1 O4 -166.5(6) . . . . ?
C3 W1 S1 O4 14.6(6) . . . . ?
C2 W1 S1 O4 106.7(6) . . . . ?
C5 W1 S1 O4 103.9(8) . . . . ?
P1 W1 S1 O4 -68.5(6) . . . . ?
P2 W1 S1 O4 -76.4(5) . . . . ?
C1 W1 S1 O5 -13.4(5) . . . . ?
C3 W1 S1 O5 167.7(6) . . . . ?
C2 W1 S1 O5 -100.3(6) . . . . ?
C5 W1 S1 O5 -103.0(7) . . . . ?
P1 W1 S1 O5 84.6(5) . . . . ?
P2 W1 S1 O5 76.7(4) . . . . ?
C1 W1 S1 C5 89.6(7) . . . . ?
C3 W1 S1 C5 -89.3(7) . . . . ?
C2 W1 S1 C5 2.7(7) . . . . ?
P1 W1 S1 C5 -172.4(6) . . . . ?
P2 W1 S1 C5 179.7(6) . . . . ?
C1 W1 P1 C4 81.3(6) . . . . ?
C3 W1 P1 C4 -97.5(6) . . . . ?
C2 W1 P1 C4 169.5(6) . . . . ?
C5 W1 P1 C4 178.1(10) . . . . ?
S1 W1 P1 C4 -14.9(6) . . . . ?
P2 W1 P1 C4 -6.4(4) . . . . ?
C1 W1 P1 C11 -163.2(6) . . . . ?
C3 W1 P1 C11 18.1(6) . . . . ?
C2 W1 P1 C11 -75.0(6) . . . . ?
C5 W1 P1 C11 -66.4(11) . . . . ?
S1 W1 P1 C11 100.6(5) . . . . ?
P2 W1 P1 C11 109.1(5) . . . . ?
C1 W1 P1 C21 -32.4(5) . . . . ?
C3 W1 P1 C21 148.9(6) . . . . ?
C2 W1 P1 C21 55.8(6) . . . . ?
C5 W1 P1 C21 64.4(11) . . . . ?
S1 W1 P1 C21 -128.6(5) . . . . ?
P2 W1 P1 C21 -120.1(4) . . . . ?
C1 W1 P2 C31 20.7(6) . . . . ?
C3 W1 P2 C31 -152.5(6) . . . . ?
C2 W1 P2 C31 109.0(9) . . . . ?
C5 W1 P2 C31 -65.1(7) . . . . ?
S1 W1 P2 C31 -65.4(5) . . . . ?
P1 W1 P2 C31 117.5(5) . . . . ?
C1 W1 P2 C41 153.4(6) . . . . ?
C3 W1 P2 C41 -19.8(6) . . . . ?
C2 W1 P2 C41 -118.3(9) . . . . ?
C5 W1 P2 C41 67.6(7) . . . . ?
S1 W1 P2 C41 67.3(5) . . . . ?
P1 W1 P2 C41 -109.8(5) . . . . ?
C1 W1 P2 C4 -90.6(6) . . . . ?
C3 W1 P2 C4 96.2(6) . . . . ?
C2 W1 P2 C4 -2.3(9) . . . . ?
C5 W1 P2 C4 -176.4(7) . . . . ?
S1 W1 P2 C4 -176.6(4) . . . . ?
P1 W1 P2 C4 6.2(4) . . . . ?
C3 W1 C1 O1 -6(22) . . . . ?
C2 W1 C1 O1 102(19) . . . . ?
C5 W1 C1 O1 29(19) . . . . ?
S1 W1 C1 O1 -15(19) . . . . ?
P1 W1 C1 O1 -175(19) . . . . ?
P2 W1 C1 O1 -107(19) . . . . ?
C1 W1 C2 O2 -29(20) . . . . ?
C3 W1 C2 O2 144(20) . . . . ?
C5 W1 C2 O2 58(20) . . . . ?
S1 W1 C2 O2 56(20) . . . . ?
P1 W1 C2 O2 -126(20) . . . . ?
P2 W1 C2 O2 -118(19) . . . . ?
C1 W1 C3 O3 14(30) . . . . ?
C2 W1 C3 O3 -93(28) . . . . ?
C5 W1 C3 O3 -20(28) . . . . ?
S1 W1 C3 O3 23(28) . . . . ?
P1 W1 C3 O3 -176(100) . . . . ?
P2 W1 C3 O3 116(28) . . . . ?
C11 P1 C4 P2 -118.7(6) . . . . ?
C21 P1 C4 P2 134.3(6) . . . . ?
W1 P1 C4 P2 8.1(6) . . . . ?
C31 P2 C4 P1 -135.0(6) . . . . ?
C41 P2 C4 P1 114.8(6) . . . . ?
W1 P2 C4 P1 -8.1(6) . . . . ?
O4 S1 C5 W1 -115.6(5) . . . . ?
O5 S1 C5 W1 115.3(5) . . . . ?
C1 W1 C5 S1 -87.6(5) . . . . ?
C3 W1 C5 S1 88.5(6) . . . . ?
C2 W1 C5 S1 -177.4(6) . . . . ?
P1 W1 C5 S1 173.6(5) . . . . ?
P2 W1 C5 S1 -0.4(8) . . . . ?
C4 P1 C11 C16 154.1(10) . . . . ?
C21 P1 C11 C16 -95.1(10) . . . . ?
W1 P1 C11 C16 44.3(11) . . . . ?
C4 P1 C11 C12 -39.7(12) . . . . ?
C21 P1 C11 C12 71.1(11) . . . . ?
W1 P1 C11 C12 -149.5(9) . . . . ?
C16 C11 C12 C13 0.2(19) . . . . ?
P1 C11 C12 C13 -166.0(10) . . . . ?
C11 C12 C13 C14 3(2) . . . . ?
C12 C13 C14 C15 -5(2) . . . . ?
C13 C14 C15 C16 4.8(19) . . . . ?
C12 C11 C16 C15 -0.8(18) . . . . ?
P1 C11 C16 C15 165.5(10) . . . . ?
C14 C15 C16 C11 -1.6(19) . . . . ?
C4 P1 C21 C26 -53.9(11) . . . . ?
C11 P1 C21 C26 -165.9(10) . . . . ?
W1 P1 C21 C26 54.7(11) . . . . ?
C4 P1 C21 C22 124.9(11) . . . . ?
C11 P1 C21 C22 13.0(11) . . . . ?
W1 P1 C21 C22 -126.4(10) . . . . ?
C26 C21 C22 C23 2(2) . . . . ?
P1 C21 C22 C23 -176.5(11) . . . . ?
C21 C22 C23 C24 0(2) . . . . ?
C22 C23 C24 C25 -1(3) . . . . ?
C23 C24 C25 C26 1(3) . . . . ?
C22 C21 C26 C25 -3(2) . . . . ?
P1 C21 C26 C25 176.0(11) . . . . ?
C24 C25 C26 C21 1(2) . . . . ?
C41 P2 C31 C36 -107.0(11) . . . . ?
C4 P2 C31 C36 137.9(10) . . . . ?
W1 P2 C31 C36 31.5(12) . . . . ?
C41 P2 C31 C32 76.3(11) . . . . ?
C4 P2 C31 C32 -38.8(11) . . . . ?
W1 P2 C31 C32 -145.2(8) . . . . ?
C36 C31 C32 C33 0.4(19) . . . . ?
P2 C31 C32 C33 177.1(10) . . . . ?
C31 C32 C33 C34 -1(2) . . . . ?
C32 C33 C34 C35 1(2) . . . . ?
C33 C34 C35 C36 -1(2) . . . . ?
C32 C31 C36 C35 -0.3(19) . . . . ?
P2 C31 C36 C35 -176.9(10) . . . . ?
C34 C35 C36 C31 0.7(19) . . . . ?
C31 P2 C41 C42 50.3(13) . . . . ?
C4 P2 C41 C42 161.4(12) . . . . ?
W1 P2 C41 C42 -90.9(12) . . . . ?
C31 P2 C41 C46 -132.9(12) . . . . ?
C4 P2 C41 C46 -21.8(13) . . . . ?
W1 P2 C41 C46 85.9(12) . . . . ?
C46 C41 C42 C43 1(2) . . . . ?
P2 C41 C42 C43 178.0(14) . . . . ?
C41 C42 C43 C44 1(3) . . . . ?
C42 C43 C44 C45 -3(3) . . . . ?
C43 C44 C45 C46 3(3) . . . . ?
C44 C45 C46 C41 -1(3) . . . . ?
C42 C41 C46 C45 -1(2) . . . . ?
P2 C41 C46 C45 -177.8(12) . . . . ?
